data_4020338
loop_
_publ_author_name
'Tory N. Cayzer'
'Michael N. Paddon-Row'
'Damian Moran'
'Alan D. Payne'
'Michael S. Sherburn'
'Peter Turner'

_publ_section_title
;
 Intramolecular Diels-Alder Reactions of
 Ester Linked 1,3,8-Nonatrienes
;
_journal_name_full 'Journal of Organic Chemistry'
_journal_page_first 5561
_journal_page_last 5570
_journal_paper_doi 10.1021/jo0505829
_journal_volume 70
_journal_year 2005
_chemical_formula_sum 'C9 H12 O2'
_chemical_formula_weight 152.19
_space_group_IT_number 29
_symmetry_cell_setting orthorhombic
_symmetry_Int_Tables_number 29
_symmetry_space_group_name_Hall 'P 2c -2ac'
_symmetry_space_group_name_H-M 'P c a 21'
_cell_angle_alpha 90.00
_cell_angle_beta 90.00
_cell_angle_gamma 90.00
_cell_formula_units_Z 8
_cell_length_a 15.4862(17)
_cell_length_b 8.2197(9)
_cell_length_c 12.8638(14)
_cell_measurement_temperature 294(2)
_cell_volume 1637.5(3)
_diffrn_ambient_temperature 294(2)
_exptl_crystal_density_diffrn 1.235
_cod_database_code 4020338

loop_
_symmetry_equiv_pos_as_xyz
'x, y, z'
'-x, -y, z+1/2'
'x+1/2, -y, z'
'-x+1/2, y, z+1/2'

loop_
_atom_site_label
_atom_site_type_symbol
_atom_site_fract_x
_atom_site_fract_y
_atom_site_fract_z
_atom_site_U_iso_or_equiv
_atom_site_adp_type
_atom_site_occupancy
_atom_site_symmetry_multiplicity
_atom_site_calc_flag
_atom_site_refinement_flags
_atom_site_disorder_assembly
_atom_site_disorder_group
O1 O -0.04695(10) 0.21451(19) 0.19656(15) 0.0679(4) Uani 1 1 d . . .
O2 O 0.03931(13) 0.39182(17) 0.27711(15) 0.0756(5) Uani 1 1 d . . .
O3 O 0.03614(11) 0.71001(18) 0.02661(14) 0.0706(5) Uani 1 1 d . . .
O4 O 0.14345(14) 0.88144(16) 0.06229(15) 0.0774(5) Uani 1 1 d . . .
C1 C -0.05436(14) 0.0378(3) 0.1897(2) 0.0658(6) Uani 1 1 d . . .
H1A H -0.0259 -0.0033 0.1279 0.079 Uiso 1 1 calc R . .
H1B H -0.1144 0.0041 0.1889 0.079 Uiso 1 1 calc R . .
C2 C -0.00949(12) -0.0202(2) 0.28711(18) 0.0504(5) Uani 1 1 d . . .
H2 H -0.0468 0.0047 0.3466 0.060 Uiso 1 1 calc R . .
C3 C 0.02333(13) -0.1903(2) 0.2998(2) 0.0561(5) Uani 1 1 d . . .
H3 H -0.0086 -0.2772 0.2739 0.067 Uiso 1 1 calc R . .
C4 C 0.09699(15) -0.2174(2) 0.34716(18) 0.0549(5) Uani 1 1 d . . .
H4 H 0.1136 -0.3254 0.3550 0.066 Uiso 1 1 calc R . .
C5 C 0.15727(14) -0.0901(2) 0.39003(18) 0.0538(5) Uani 1 1 d . . .
H5 H 0.1684 -0.1171 0.4630 0.065 Uiso 1 1 calc R . .
C6 C 0.11829(14) 0.0829(2) 0.38675(18) 0.0518(5) Uani 1 1 d . . .
H6A H 0.0818 0.1006 0.4470 0.062 Uiso 1 1 calc R . .
H6B H 0.1640 0.1636 0.3874 0.062 Uiso 1 1 calc R . .
C7 C 0.06593(12) 0.0980(2) 0.28846(17) 0.0429(4) Uani 1 1 d . . .
H7 H 0.1040 0.0676 0.2308 0.051 Uiso 1 1 calc R . .
C8 C 0.02187(14) 0.2528(2) 0.25758(17) 0.0550(5) Uani 1 1 d . . .
C9 C 0.24324(17) -0.0973(3) 0.3324(2) 0.0690(6) Uani 1 1 d . . .
H9A H 0.2653 -0.2063 0.3345 0.104 Uiso 1 1 calc R . .
H9B H 0.2837 -0.0250 0.3650 0.104 Uiso 1 1 calc R . .
H9C H 0.2348 -0.0650 0.2614 0.104 Uiso 1 1 calc R . .
C10 C 0.02374(15) 0.5334(3) 0.0213(2) 0.0642(6) Uani 1 1 d . . .
H10A H -0.0129 0.5037 -0.0368 0.077 Uiso 1 1 calc R . .
H10B H -0.0013 0.4917 0.0850 0.077 Uiso 1 1 calc R . .
C11 C 0.11483(14) 0.4716(2) 0.00623(17) 0.0513(5) Uani 1 1 d . . .
H11 H 0.1323 0.4960 -0.0653 0.062 Uiso 1 1 calc R . .
C12 C 0.14014(14) 0.2992(2) 0.02942(18) 0.0535(5) Uani 1 1 d . . .
H12 H 0.1024 0.2147 0.0137 0.064 Uiso 1 1 calc R . .
C13 C 0.21547(13) 0.2671(2) 0.0718(2) 0.0544(5) Uani 1 1 d . . .
H13 H 0.2290 0.1580 0.0822 0.065 Uiso 1 1 calc R . .
C14 C 0.28208(14) 0.3907(2) 0.1051(2) 0.0594(6) Uani 1 1 d . . .
H14 H 0.3369 0.3604 0.0723 0.071 Uiso 1 1 calc R . .
C15 C 0.25942(14) 0.5646(2) 0.0680(2) 0.0601(6) Uani 1 1 d . . .
H15A H 0.2893 0.6444 0.1103 0.072 Uiso 1 1 calc R . .
H15B H 0.2770 0.5792 -0.0037 0.072 Uiso 1 1 calc R . .
C16 C 0.16314(13) 0.58620(19) 0.07806(17) 0.0457(4) Uani 1 1 d . . .
H16 H 0.1478 0.5554 0.1493 0.055 Uiso 1 1 calc R . .
C17 C 0.11844(16) 0.7441(2) 0.05598(18) 0.0579(6) Uani 1 1 d . . .
C18 C 0.29590(17) 0.3857(3) 0.2223(2) 0.0764(7) Uani 1 1 d . . .
H18A H 0.2447 0.4231 0.2569 0.115 Uiso 1 1 calc R . .
H18B H 0.3435 0.4548 0.2405 0.115 Uiso 1 1 calc R . .
H18C H 0.3082 0.2761 0.2434 0.115 Uiso 1 1 calc R . .

loop_
_atom_site_aniso_label
_atom_site_aniso_U_11
_atom_site_aniso_U_22
_atom_site_aniso_U_33
_atom_site_aniso_U_23
_atom_site_aniso_U_13
_atom_site_aniso_U_12
O1 0.0704(9) 0.0597(9) 0.0737(11) 0.0090(9) -0.0048(9) 0.0189(8)
O2 0.1202(14) 0.0380(8) 0.0687(11) 0.0016(7) 0.0131(11) 0.0104(8)
O3 0.0847(11) 0.0533(8) 0.0737(11) 0.0075(8) -0.0161(9) 0.0169(8)
O4 0.1178(14) 0.0337(7) 0.0805(12) 0.0017(8) 0.0116(11) 0.0001(8)
C1 0.0520(11) 0.0659(14) 0.0797(16) 0.0023(13) -0.0078(12) 0.0046(10)
C2 0.0444(9) 0.0472(11) 0.0595(12) 0.0029(10) 0.0056(9) 0.0029(8)
C3 0.0578(12) 0.0395(10) 0.0709(14) 0.0032(10) 0.0061(11) -0.0075(8)
C4 0.0619(12) 0.0397(9) 0.0631(14) 0.0087(9) 0.0086(11) 0.0033(9)
C5 0.0606(12) 0.0550(11) 0.0459(11) 0.0077(9) -0.0016(10) 0.0062(9)
C6 0.0627(12) 0.0450(10) 0.0477(11) -0.0030(9) -0.0005(10) -0.0005(9)
C7 0.0494(10) 0.0343(8) 0.0450(10) 0.0018(7) 0.0080(8) 0.0029(7)
C8 0.0718(13) 0.0438(11) 0.0494(12) 0.0049(9) 0.0123(11) 0.0097(9)
C9 0.0551(12) 0.0796(15) 0.0723(16) 0.0053(13) -0.0026(12) 0.0079(12)
C10 0.0706(14) 0.0542(12) 0.0677(15) 0.0048(11) -0.0214(12) 0.0018(10)
C11 0.0716(13) 0.0419(10) 0.0405(10) 0.0007(8) -0.0003(10) -0.0033(9)
C12 0.0677(13) 0.0370(9) 0.0558(12) -0.0085(9) 0.0034(11) -0.0062(9)
C13 0.0641(12) 0.0337(8) 0.0654(14) -0.0037(9) 0.0147(11) 0.0026(8)
C14 0.0486(10) 0.0520(12) 0.0777(16) -0.0037(10) 0.0124(11) 0.0033(9)
C15 0.0629(12) 0.0469(10) 0.0706(15) 0.0011(10) 0.0136(12) -0.0116(9)
C16 0.0600(11) 0.0319(8) 0.0453(10) 0.0014(8) 0.0040(9) -0.0027(7)
C17 0.0866(15) 0.0401(10) 0.0470(12) 0.0032(9) 0.0044(11) 0.0055(10)
C18 0.0732(16) 0.0706(16) 0.0854(19) 0.0055(14) -0.0182(14) 0.0046(12)

loop_
_geom_bond_atom_site_label_1
_geom_bond_atom_site_label_2
_geom_bond_distance
_geom_bond_site_symmetry_2
_geom_bond_publ_flag
O1 C8 1.361(3) . ?
O1 C1 1.459(3) . ?
O2 C8 1.200(2) . ?
O3 C17 1.358(3) . ?
O3 C10 1.466(3) . ?
O4 C17 1.196(2) . ?
C1 C2 1.510(3) . ?
C1 H1A 0.9700 . ?
C1 H1B 0.9700 . ?
C2 C3 1.496(3) . ?
C2 C7 1.519(3) . ?
C2 H2 0.9800 . ?
C3 C4 1.313(3) . ?
C3 H3 0.9300 . ?
C4 C5 1.506(3) . ?
C4 H4 0.9300 . ?
C5 C9 1.525(3) . ?
C5 C6 1.545(3) . ?
C5 H5 0.9800 . ?
C6 C7 1.507(3) . ?
C6 H6A 0.9700 . ?
C6 H6B 0.9700 . ?
C7 C8 1.497(3) . ?
C7 H7 0.9800 . ?
C9 H9A 0.9600 . ?
C9 H9B 0.9600 . ?
C9 H9C 0.9600 . ?
C10 C11 1.512(3) . ?
C10 H10A 0.9700 . ?
C10 H10B 0.9700 . ?
C11 C12 1.500(3) . ?
C11 C16 1.517(3) . ?
C11 H11 0.9800 . ?
C12 C13 1.315(3) . ?
C12 H12 0.9300 . ?
C13 C14 1.510(3) . ?
C13 H13 0.9300 . ?
C14 C18 1.523(4) . ?
C14 C15 1.547(3) . ?
C14 H14 0.9800 . ?
C15 C16 1.507(3) . ?
C15 H15A 0.9700 . ?
C15 H15B 0.9700 . ?
C16 C17 1.498(3) . ?
C16 H16 0.9800 . ?
C18 H18A 0.9600 . ?
C18 H18B 0.9600 . ?
C18 H18C 0.9600 . ?
